data_1558564
loop_
_publ_author_name
'Linkova, Elena I.'
'Grinev, Vyacheslav S.'
'Mayorova, Oksana A.'
'Yegorova, Alevtina Yu.'

_publ_section_title
;
 7a-Phenyltetrahydropyrrolo[2,1-<i>b</i>]oxazol-5(6<i>H</i>)-one
;
_journal_coeditor_code HB4353
_journal_issue 7
_journal_name_full IUCrData
_journal_page_first x200919
_journal_paper_doi 10.1107/S2414314620009190
_journal_volume 5
_journal_year 2020
_chemical_absolute_configuration unk
_chemical_formula_iupac 'C12 H13 N O2'
_chemical_formula_moiety 'C12 H13 N O2'
_chemical_formula_sum 'C12 H13 N O2'
_chemical_formula_weight 203.23
_chemical_name_systematic
;
7a-Phenyltetrahydropyrrolo[2,1-<i>b</i>]oxazol-5(6<i>H</i>)-one
;
_space_group_crystal_system monoclinic
_space_group_IT_number 4
_space_group_name_Hall 'P 2yb'
_space_group_name_H-M_alt 'P 1 21 1'
_atom_sites_solution_hydrogens geom
_atom_sites_solution_primary direct
_audit_creation_method
;
Olex2 1.2
(compiled 2018.05.29 svn.r3508 for OlexSys, GUI svn.r5506)
;
_cell_angle_alpha 90
_cell_angle_beta 93.07(3)
_cell_angle_gamma 90
_cell_formula_units_Z 2
_cell_length_a 5.7173(17)
_cell_length_b 7.346(3)
_cell_length_c 12.436(4)
_cell_measurement_reflns_used 1357
_cell_measurement_temperature 295(2)
_cell_measurement_theta_max 22.5820
_cell_measurement_theta_min 3.4830
_cell_volume 521.6(3)
_computing_cell_refinement
;
CrysAlisPro (Agilent, 2014)
;
_computing_data_collection
;
CrysAlisPro (Agilent, 2014)
;
_computing_data_reduction
;
CrysAlisPro (Agilent, 2014)
;
_computing_molecular_graphics
;
<i>OLEX2</i> (Dolomanov <i>et al.</i>,  2009)
;
_computing_publication_material
;
<i>OLEX2</i> (Dolomanov <i>et al.</i>,  2009)
;
_computing_structure_refinement
;
ShelXL (Sheldrick, 2015)
;
_computing_structure_solution
;
ShelXS (Sheldrick, 2008)
;
_diffrn_ambient_temperature 295.15
_diffrn_detector 'CCD plate'
_diffrn_detector_area_resol_mean 10.4752
_diffrn_measured_fraction_theta_full 0.999
_diffrn_measured_fraction_theta_max 0.886
_diffrn_measurement_device 'four-circle diffractometer'
_diffrn_measurement_device_type 'Agilent Technologies New Xcalibur, Ruby'
_diffrn_measurement_method '\w scans'
_diffrn_radiation_monochromator graphite
_diffrn_radiation_probe x-ray
_diffrn_radiation_type MoK\a
_diffrn_radiation_wavelength 0.71073
_diffrn_reflns_av_R_equivalents 0.0478
_diffrn_reflns_av_unetI/netI 0.0651
_diffrn_reflns_limit_h_max 7
_diffrn_reflns_limit_h_min -7
_diffrn_reflns_limit_k_max 9
_diffrn_reflns_limit_k_min -9
_diffrn_reflns_limit_l_max 11
_diffrn_reflns_limit_l_min -16
_diffrn_reflns_number 5059
_diffrn_reflns_theta_full 26.000
_diffrn_reflns_theta_max 29.397
_diffrn_reflns_theta_min 3.222
_diffrn_source 'Enhance (Mo) X-ray Source'
_exptl_absorpt_coefficient_mu 0.088
_exptl_absorpt_correction_T_max 1.00000
_exptl_absorpt_correction_T_min 0.21689
_exptl_absorpt_correction_type multi-scan
_exptl_absorpt_process_details
;
(CrysAlisPro; Agilent, 2014)
;
_exptl_crystal_colour 'clear colourless'
_exptl_crystal_density_diffrn 1.294
_exptl_crystal_density_method 'not measured'
_exptl_crystal_description needle
_exptl_crystal_F_000 216
_exptl_crystal_size_max 0.55
_exptl_crystal_size_mid 0.1
_exptl_crystal_size_min 0.08
_refine_diff_density_max 0.158
_refine_diff_density_min -0.154
_refine_ls_extinction_coef 0.094(18)
_refine_ls_extinction_expression Fc^*^=kFc[1+0.001xFc^2^\l^3^/sin(2\q)]^-1/4^
_refine_ls_extinction_method
;
SHELXL2018/1 (Sheldrick 2015)
;
_refine_ls_goodness_of_fit_ref 1.061
_refine_ls_hydrogen_treatment constr
_refine_ls_matrix_type full
_refine_ls_number_parameters 137
_refine_ls_number_reflns 2406
_refine_ls_number_restraints 1
_refine_ls_restrained_S_all 1.060
_refine_ls_R_factor_all 0.0937
_refine_ls_R_factor_gt 0.0540
_refine_ls_shift/su_max 0.000
_refine_ls_shift/su_mean 0.000
_refine_ls_structure_factor_coef Fsqd
_refine_ls_weighting_details 'w=1/[\s^2^(Fo^2^)+(0.0638P)^2^] where P=(Fo^2^+2Fc^2^)/3'
_refine_ls_weighting_scheme calc
_refine_ls_wR_factor_gt 0.1230
_refine_ls_wR_factor_ref 0.1596
_reflns_number_gt 1462
_reflns_number_total 2406
_reflns_threshold_expression 'I > 2\s(I)'
_cod_data_source_file hb4353sup1.cif
_cod_data_source_block I
_cod_original_cell_volume 521.5(3)
_cod_database_code 1558564
_shelx_space_group_comment
;
The symmetry employed for this shelxl refinement is uniquely defined
by the following loop, which should always be used as a source of
symmetry information in preference to the above space-group names.
They are only intended as comments.
;
_shelx_estimated_absorpt_t_min 0.953
_shelx_estimated_absorpt_t_max 0.993

loop_
_space_group_symop_operation_xyz
'x, y, z'
'-x, y+1/2, -z'

loop_
_atom_site_type_symbol
_atom_site_label
_atom_site_fract_x
_atom_site_fract_y
_atom_site_fract_z
_atom_site_U_iso_or_equiv
_atom_site_adp_type
_atom_site_calc_flag
_atom_site_occupancy
_atom_site_disorder_assembly
_atom_site_disorder_group
C C1 0.4191(7) 0.8471(7) 0.1967(3) 0.0669(12) Uani d 1 . .
H H1A 0.440537 0.941850 0.143766 0.080 Uiso calc 1 . .
H H1B 0.563590 0.831027 0.240152 0.080 Uiso calc 1 . .
N N1 0.3418(5) 0.6763(5) 0.1455(2) 0.0560(9) Uani d 1 . .
O O1 0.0340(4) 0.7581(5) 0.2424(2) 0.0666(9) Uani d 1 . .
C C2 0.2140(7) 0.8897(6) 0.2663(3) 0.0694(13) Uani d 1 . .
H H2A 0.264333 0.883883 0.341924 0.083 Uiso calc 1 . .
H H2B 0.155301 1.011334 0.250689 0.083 Uiso calc 1 . .
O O2 0.4289(5) 0.7275(5) -0.0288(2) 0.0743(10) Uani d 1 . .
C C3 0.1537(6) 0.6008(6) 0.2049(3) 0.0545(10) Uani d 1 . .
C C4 -0.0033(7) 0.4983(8) 0.1217(3) 0.0750(13) Uani d 1 . .
H H4A -0.017904 0.371365 0.141669 0.090 Uiso calc 1 . .
H H4B -0.158290 0.552282 0.115247 0.090 Uiso calc 1 . .
C C5 0.1181(7) 0.5165(7) 0.0181(3) 0.0686(12) Uani d 1 . .
H H5A 0.180468 0.399755 -0.003026 0.082 Uiso calc 1 . .
H H5B 0.009114 0.559003 -0.038927 0.082 Uiso calc 1 . .
C C6 0.3109(7) 0.6501(6) 0.0374(3) 0.0559(10) Uani d 1 . .
C C7 0.2432(6) 0.4828(5) 0.2990(3) 0.0489(9) Uani d 1 . .
C C8 0.4440(6) 0.3789(6) 0.2926(3) 0.0622(11) Uani d 1 . .
H H8 0.529967 0.384189 0.231306 0.075 Uiso calc 1 . .
C C9 0.5168(7) 0.2675(6) 0.3775(4) 0.0712(12) Uani d 1 . .
H H9 0.653085 0.199387 0.373066 0.085 Uiso calc 1 . .
C C10 0.3912(8) 0.2559(7) 0.4680(4) 0.0724(12) Uani d 1 . .
H H10 0.441108 0.179917 0.524518 0.087 Uiso calc 1 . .
C C11 0.1929(9) 0.3565(8) 0.4745(3) 0.0746(13) Uani d 1 . .
H H11 0.107507 0.349304 0.535934 0.090 Uiso calc 1 . .
C C12 0.1163(7) 0.4699(6) 0.3904(3) 0.0633(11) Uani d 1 . .
H H12 -0.020343 0.537312 0.395607 0.076 Uiso calc 1 . .

loop_
_atom_site_aniso_label
_atom_site_aniso_U_11
_atom_site_aniso_U_22
_atom_site_aniso_U_33
_atom_site_aniso_U_12
_atom_site_aniso_U_13
_atom_site_aniso_U_23
C1 0.068(2) 0.072(3) 0.061(3) -0.019(3) 0.005(2) -0.004(2)
N1 0.0587(17) 0.066(2) 0.0439(19) -0.0115(16) 0.0075(13) 0.0058(16)
O1 0.0574(14) 0.0675(18) 0.076(2) 0.0055(15) 0.0118(13) 0.0046(16)
C2 0.075(3) 0.063(3) 0.070(3) -0.005(2) 0.005(2) 0.000(2)
O2 0.090(2) 0.082(2) 0.0525(18) -0.0011(18) 0.0205(15) 0.0124(16)
C3 0.0511(19) 0.063(2) 0.050(2) -0.0077(18) 0.0097(16) 0.001(2)
C4 0.075(3) 0.088(4) 0.061(3) -0.026(3) -0.002(2) 0.003(3)
C5 0.078(2) 0.068(3) 0.060(2) -0.003(2) 0.006(2) -0.012(2)
C6 0.061(2) 0.060(3) 0.047(2) 0.008(2) 0.0061(16) 0.005(2)
C7 0.0494(19) 0.051(2) 0.047(2) -0.0065(17) 0.0098(14) 0.0002(19)
C8 0.060(2) 0.073(3) 0.055(2) -0.001(2) 0.0119(18) 0.006(2)
C9 0.064(2) 0.068(3) 0.082(3) 0.005(2) 0.007(2) 0.012(3)
C10 0.098(3) 0.062(3) 0.057(3) -0.011(3) -0.002(2) 0.013(2)
C11 0.106(3) 0.069(3) 0.052(2) -0.003(3) 0.028(2) 0.009(2)
C12 0.070(2) 0.062(3) 0.059(2) -0.003(2) 0.0219(18) 0.002(2)

loop_
_atom_type_symbol
_atom_type_description
_atom_type_scat_dispersion_real
_atom_type_scat_dispersion_imag
_atom_type_scat_source
C C 0.0033 0.0016 'International Tables Vol C Tables 4.2.6.8 and 6.1.1.4'
H H 0.0000 0.0000 'International Tables Vol C Tables 4.2.6.8 and 6.1.1.4'
N N 0.0061 0.0033 'International Tables Vol C Tables 4.2.6.8 and 6.1.1.4'
O O 0.0106 0.0060 'International Tables Vol C Tables 4.2.6.8 and 6.1.1.4'

loop_
_geom_angle_atom_site_label_1
_geom_angle_atom_site_label_2
_geom_angle_atom_site_label_3
_geom_angle_site_symmetry_1
_geom_angle_site_symmetry_3
_geom_angle
_geom_angle_publ_flag
H1A C1 H1B . . 109.3 ?
N1 C1 H1A . . 111.5 ?
N1 C1 H1B . . 111.5 ?
N1 C1 C2 . . 101.5(3) ?
C2 C1 H1A . . 111.5 ?
C2 C1 H1B . . 111.5 ?
C3 N1 C1 . . 108.8(3) ?
C6 N1 C1 . . 124.8(4) ?
C6 N1 C3 . . 112.9(3) ?
C2 O1 C3 . . 105.2(3) ?
C1 C2 H2A . . 110.1 ?
C1 C2 H2B . . 110.1 ?
O1 C2 C1 . . 108.0(3) ?
O1 C2 H2A . . 110.1 ?
O1 C2 H2B . . 110.1 ?
H2A C2 H2B . . 108.4 ?
N1 C3 C4 . . 105.6(3) ?
N1 C3 C7 . . 112.5(3) ?
O1 C3 N1 . . 103.8(3) ?
O1 C3 C4 . . 110.1(3) ?
O1 C3 C7 . . 110.8(3) ?
C7 C3 C4 . . 113.6(4) ?
C3 C4 H4A . . 110.8 ?
C3 C4 H4B . . 110.8 ?
H4A C4 H4B . . 108.9 ?
C5 C4 C3 . . 104.8(3) ?
C5 C4 H4A . . 110.8 ?
C5 C4 H4B . . 110.8 ?
C4 C5 H5A . . 110.3 ?
C4 C5 H5B . . 110.3 ?
H5A C5 H5B . . 108.6 ?
C6 C5 C4 . . 107.0(4) ?
C6 C5 H5A . . 110.3 ?
C6 C5 H5B . . 110.3 ?
N1 C6 C5 . . 108.0(4) ?
O2 C6 N1 . . 123.3(4) ?
O2 C6 C5 . . 128.7(4) ?
C8 C7 C3 . . 121.1(3) ?
C8 C7 C12 . . 118.8(4) ?
C12 C7 C3 . . 120.0(3) ?
C7 C8 H8 . . 120.0 ?
C9 C8 C7 . . 120.0(4) ?
C9 C8 H8 . . 120.0 ?
C8 C9 H9 . . 119.5 ?
C10 C9 C8 . . 121.0(4) ?
C10 C9 H9 . . 119.5 ?
C9 C10 H10 . . 120.3 ?
C11 C10 C9 . . 119.4(4) ?
C11 C10 H10 . . 120.3 ?
C10 C11 H11 . . 119.6 ?
C10 C11 C12 . . 120.8(4) ?
C12 C11 H11 . . 119.6 ?
C7 C12 C11 . . 120.1(4) ?
C7 C12 H12 . . 120.0 ?
C11 C12 H12 . . 120.0 ?

loop_
_geom_bond_atom_site_label_1
_geom_bond_atom_site_label_2
_geom_bond_site_symmetry_2
_geom_bond_distance
_geom_bond_publ_flag
C1 H1A . 0.9700 ?
C1 H1B . 0.9700 ?
C1 N1 . 1.464(6) ?
C1 C2 . 1.527(6) ?
N1 C3 . 1.447(5) ?
N1 C6 . 1.361(5) ?
O1 C2 . 1.432(5) ?
O1 C3 . 1.434(5) ?
C2 H2A . 0.9700 ?
C2 H2B . 0.9700 ?
O2 C6 . 1.230(5) ?
C3 C4 . 1.531(5) ?
C3 C7 . 1.523(5) ?
C4 H4A . 0.9700 ?
C4 H4B . 0.9700 ?
C4 C5 . 1.502(6) ?
C5 H5A . 0.9700 ?
C5 H5B . 0.9700 ?
C5 C6 . 1.486(6) ?
C7 C8 . 1.384(5) ?
C7 C12 . 1.385(5) ?
C8 H8 . 0.9300 ?
C8 C9 . 1.382(6) ?
C9 H9 . 0.9300 ?
C9 C10 . 1.370(6) ?
C10 H10 . 0.9300 ?
C10 C11 . 1.359(7) ?
C11 H11 . 0.9300 ?
C11 C12 . 1.389(6) ?
C12 H12 . 0.9300 ?

loop_
_geom_hbond_atom_site_label_D
_geom_hbond_atom_site_label_H
_geom_hbond_atom_site_label_A
_geom_hbond_site_symmetry_A
_geom_hbond_distance_DH
_geom_hbond_distance_HA
_geom_hbond_distance_DA
_geom_hbond_angle_DHA
C5 H5A O2 2_645 0.97 2.58 3.346(6) 136
C10 H10 Cg3 2_646 0.93 2.88 3.734(6) 154

loop_
_geom_torsion_atom_site_label_1
_geom_torsion_atom_site_label_2
_geom_torsion_atom_site_label_3
_geom_torsion_atom_site_label_4
_geom_torsion_site_symmetry_1
_geom_torsion_site_symmetry_2
_geom_torsion_site_symmetry_3
_geom_torsion_site_symmetry_4
_geom_torsion
_geom_torsion_publ_flag
C1 N1 C3 O1 . . . . 33.1(3) ?
C1 N1 C3 C4 . . . . 148.9(4) ?
C1 N1 C3 C7 . . . . -86.7(4) ?
C1 N1 C6 O2 . . . . 32.0(6) ?
C1 N1 C6 C5 . . . . -148.2(4) ?
N1 C1 C2 O1 . . . . -5.7(4) ?
N1 C3 C4 C5 . . . . 2.7(5) ?
N1 C3 C7 C8 . . . . -34.1(5) ?
N1 C3 C7 C12 . . . . 149.6(4) ?
O1 C3 C4 C5 . . . . 114.1(4) ?
O1 C3 C7 C8 . . . . -149.7(3) ?
O1 C3 C7 C12 . . . . 34.0(5) ?
C2 C1 N1 C3 . . . . -16.7(4) ?
C2 C1 N1 C6 . . . . 120.9(4) ?
C2 O1 C3 N1 . . . . -35.7(4) ?
C2 O1 C3 C4 . . . . -148.3(3) ?
C2 O1 C3 C7 . . . . 85.2(3) ?
C3 N1 C6 O2 . . . . 168.1(4) ?
C3 N1 C6 C5 . . . . -12.2(5) ?
C3 O1 C2 C1 . . . . 25.9(4) ?
C3 C4 C5 C6 . . . . -9.5(5) ?
C3 C7 C8 C9 . . . . -177.5(4) ?
C3 C7 C12 C11 . . . . 177.4(4) ?
C4 C3 C7 C8 . . . . 85.8(4) ?
C4 C3 C7 C12 . . . . -90.5(4) ?
C4 C5 C6 N1 . . . . 13.4(5) ?
C4 C5 C6 O2 . . . . -166.8(4) ?
C6 N1 C3 O1 . . . . -109.9(4) ?
C6 N1 C3 C4 . . . . 5.9(5) ?
C6 N1 C3 C7 . . . . 130.3(4) ?
C7 C3 C4 C5 . . . . -121.0(4) ?
C7 C8 C9 C10 . . . . 0.9(6) ?
C8 C7 C12 C11 . . . . 1.0(6) ?
C8 C9 C10 C11 . . . . -0.4(7) ?
C9 C10 C11 C12 . . . . 0.2(7) ?
C10 C11 C12 C7 . . . . -0.5(7) ?
C12 C7 C8 C9 . . . . -1.1(5) ?

_cod_database_fobs_code 1558564
